data_4100863
loop_
_publ_author_name
'Arthur J. Esswein'
'Adam S. Veige'
'Daniel G.Nocera'

_journal_name_full 'Journal of the American Chemical Society'
_journal_year 2005
_chemical_formula_sum 'C27 H35 Cl2 F36 N3 O12 P6 Rh2'
_chemical_formula_weight 1740.12
_space_group_IT_number 2
_symmetry_cell_setting triclinic
_symmetry_space_group_name_Hall '-P 1'
_symmetry_space_group_name_H-M 'P -1'
_cell_angle_alpha 98.106(2)
_cell_angle_beta 93.609(2)
_cell_angle_gamma 109.725(2)
_cell_formula_units_Z 2
_cell_length_a 11.5832(10)
_cell_length_b 12.5020(11)
_cell_length_c 21.6206(19)
_cell_measurement_temperature 193(2)
_cell_volume 2897.2(4)
_diffrn_ambient_temperature 193(2)
_exptl_crystal_density_diffrn 1.995
_exptl_crystal_density_meas 0
_cod_depositor_comments
;
The following automatic conversions were performed:
'_symmetry_cell_setting' value 'Triclinic' changed to 'triclinic'
according to '/home/saulius/struct/CIF-dictionaries/cif_core.dic'
dictionary named 'cif_core.dic' version 2.4.1 from 2010-06-29.

Automatic conversion script
Id: cif_fix_enum 1527 2010-12-29 10:47:43Z saulius 
;
_cod_database_code 4100863

loop_
_symmetry_equiv_pos_as_xyz
'x, y, z'
'-x, -y, -z'

loop_
_atom_site_label
_atom_site_type_symbol
_atom_site_fract_x
_atom_site_fract_y
_atom_site_fract_z
_atom_site_U_iso_or_equiv
_atom_site_adp_type
_atom_site_occupancy
_atom_site_symmetry_multiplicity
_atom_site_calc_flag
_atom_site_refinement_flags
_atom_site_disorder_assembly
_atom_site_disorder_group
Rh1 Rh 0.35602(5) 0.26957(5) 0.24614(2) 0.02236(16) Uani 1 1 d . . .
Rh2 Rh 0.57573(5) 0.23210(5) 0.26878(3) 0.02564(16) Uani 1 1 d . A .
H1 H 0.700(7) 0.216(6) 0.281(3) 0.05(2) Uiso 1 1 d . . .
H2 H 0.528(6) 0.114(6) 0.246(3) 0.04(2) Uiso 1 1 d . . .
Cl1 Cl 0.14361(17) 0.28053(18) 0.21961(9) 0.0411(5) Uani 1 1 d . . .
Cl2 Cl 0.38297(17) 0.38080(17) 0.35001(9) 0.0387(5) Uani 1 1 d . . .
P1 P 0.46408(17) 0.44198(16) 0.22040(9) 0.0272(4) Uani 1 1 d . . .
P2 P 0.35284(16) 0.17492(15) 0.15220(8) 0.0250(4) Uani 1 1 d . . .
P3 P 0.26794(16) 0.12021(16) 0.29811(9) 0.0275(4) Uani 1 1 d . . .
P4 P 0.66603(17) 0.42710(17) 0.29981(9) 0.0326(5) Uani 1 1 d . A .
P5 P 0.61451(16) 0.23290(17) 0.16972(9) 0.0292(4) Uani 1 1 d . . .
P6 P 0.51436(19) 0.1599(2) 0.35454(10) 0.0428(6) Uani 1 1 d . . .
N1 N 0.6057(5) 0.5051(5) 0.2593(3) 0.0337(15) Uani 1 1 d . . .
N2 N 0.4861(5) 0.1940(5) 0.1203(3) 0.0287(14) Uani 1 1 d . . .
N3 N 0.3624(5) 0.0992(6) 0.3533(3) 0.0359(15) Uani 1 1 d . A .
O1 O 0.4057(5) 0.5409(4) 0.2280(2) 0.0369(12) Uani 1 1 d . . .
O2 O 0.4964(5) 0.4526(4) 0.1500(2) 0.0337(12) Uani 1 1 d . . .
O3 O 0.2809(4) 0.2085(4) 0.0965(2) 0.0295(11) Uani 1 1 d . . .
O4 O 0.2819(4) 0.0365(4) 0.1360(2) 0.0314(12) Uani 1 1 d . . .
O5 O 0.1531(4) 0.1227(4) 0.3344(2) 0.0351(12) Uani 1 1 d . . .
O6 O 0.2026(4) -0.0100(4) 0.2606(2) 0.0329(12) Uani 1 1 d . . .
O7 O 0.6742(5) 0.4781(4) 0.3732(2) 0.0397(13) Uani 1 1 d . . .
O8 O 0.8062(4) 0.4883(5) 0.2866(3) 0.0464(15) Uani 1 1 d . . .
O9 O 0.7093(4) 0.3499(4) 0.1549(2) 0.0383(13) Uani 1 1 d . . .
O10 O 0.6668(4) 0.1381(5) 0.1362(2) 0.0389(13) Uani 1 1 d . . .
O11A O 0.5478(8) 0.2479(9) 0.4244(4) 0.032(2) Uani 0.652(7) 1 d P A 3
O12A O 0.5712(9) 0.0743(9) 0.3749(4) 0.036(2) Uani 0.652(7) 1 d P A 3
O11B O 0.5601(17) 0.176(2) 0.4226(8) 0.058(6) Uani 0.348(7) 1 d PD A 4
O12B O 0.5241(14) 0.007(2) 0.3482(9) 0.042(5) Uani 0.348(7) 1 d PD A 4
C1 C 0.6836(8) 0.6203(7) 0.2459(4) 0.048(2) Uani 1 1 d . . .
H1A H 0.7252 0.6093 0.2087 0.072 Uiso 1 1 calc R . .
H1B H 0.7455 0.6617 0.2821 0.072 Uiso 1 1 calc R . .
H1C H 0.6310 0.6652 0.2380 0.072 Uiso 1 1 calc R . .
C2 C 0.4784(7) 0.1580(7) 0.0506(3) 0.0399(19) Uani 1 1 d . . .
H2A H 0.4752 0.2215 0.0294 0.060 Uiso 1 1 calc R . .
H2B H 0.4036 0.0903 0.0361 0.060 Uiso 1 1 calc R . .
H2C H 0.5512 0.1388 0.0407 0.060 Uiso 1 1 calc R . .
C3 C 0.3101(9) 0.0270(9) 0.4005(5) 0.068(3) Uani 1 1 d . . .
H3A H 0.3769 0.0145 0.4252 0.102 Uiso 1 1 calc R A .
H3B H 0.2510 -0.0475 0.3790 0.102 Uiso 1 1 calc R . .
H3C H 0.2680 0.0662 0.4285 0.102 Uiso 1 1 calc R . .
C4 C 0.2878(13) 0.6524(11) 0.2531(6) 0.081(4) Uani 1 1 d . . .
C5 C 0.4201(8) 0.4756(7) 0.1021(4) 0.043(2) Uani 1 1 d . . .
H5A H 0.3437 0.4801 0.1185 0.051 Uiso 1 1 calc R . .
H5B H 0.3966 0.4128 0.0651 0.051 Uiso 1 1 calc R . .
C6 C 0.4922(10) 0.5877(8) 0.0835(4) 0.057(3) Uani 1 1 d . . .
C7 C 0.3354(8) 0.5683(7) 0.2750(4) 0.044(2) Uani 1 1 d . . .
H7A H 0.3879 0.6017 0.3159 0.053 Uiso 1 1 calc R . .
H7B H 0.2666 0.4985 0.2803 0.053 Uiso 1 1 calc R . .
C8 C 0.1530(7) 0.1495(7) 0.0744(4) 0.043(2) Uani 1 1 d . . .
H8A H 0.1022 0.1525 0.1092 0.052 Uiso 1 1 calc R . .
H8B H 0.1379 0.0676 0.0572 0.052 Uiso 1 1 calc R . .
C9 C 0.1203(8) 0.2080(8) 0.0243(5) 0.055(2) Uani 1 1 d . . .
C10 C 0.3367(7) -0.0476(6) 0.1424(4) 0.0364(18) Uani 1 1 d . . .
H10A H 0.3286 -0.0693 0.1846 0.044 Uiso 1 1 calc R . .
H10B H 0.4256 -0.0165 0.1373 0.044 Uiso 1 1 calc R . .
C11 C 0.2713(8) -0.1507(7) 0.0926(4) 0.045(2) Uani 1 1 d . . .
C12 C 0.1240(7) 0.2147(7) 0.3661(4) 0.043(2) Uani 1 1 d . . .
H12A H 0.1323 0.2749 0.3397 0.051 Uiso 1 1 calc R . .
H12B H 0.1790 0.2498 0.4061 0.051 Uiso 1 1 calc R . .
C13 C -0.0072(10) 0.1621(11) 0.3784(6) 0.075(3) Uani 1 1 d . . .
C14 C 0.0822(7) -0.0451(6) 0.2263(4) 0.041(2) Uani 1 1 d . . .
H14A H 0.0880 -0.0591 0.1806 0.049 Uiso 1 1 calc R . .
H14B H 0.0470 0.0167 0.2351 0.049 Uiso 1 1 calc R . .
C15 C 0.0008(9) -0.1525(8) 0.2454(6) 0.064(3) Uani 1 1 d . . .
C18 C 0.9041(7) 0.4455(8) 0.2948(4) 0.056(3) Uani 1 1 d . B .
H18A H 0.9544 0.4583 0.2593 0.068 Uiso 1 1 calc R . .
H18B H 0.8695 0.3614 0.2947 0.068 Uiso 1 1 calc R . .
C19 C 0.9817(9) 0.5027(9) 0.3536(5) 0.061(3) Uani 1 1 d . . .
C20 C 0.7434(8) 0.3708(8) 0.0941(4) 0.054(2) Uani 1 1 d . . .
H20A H 0.6866 0.4025 0.0735 0.065 Uiso 1 1 calc R . .
H20B H 0.7379 0.2977 0.0674 0.065 Uiso 1 1 calc R . .
C21 C 0.8722(11) 0.4545(11) 0.1019(6) 0.079(4) Uani 1 1 d . . .
C22 C 0.7757(8) 0.1235(8) 0.1616(4) 0.055(3) Uani 1 1 d . . .
H22A H 0.7733 0.1185 0.2069 0.066 Uiso 1 1 calc R . .
H22B H 0.8497 0.1894 0.1571 0.066 Uiso 1 1 calc R . .
C23 C 0.7790(9) 0.0174(8) 0.1265(5) 0.054(2) Uani 1 1 d . . .
C16A C 0.6913(17) 0.5962(14) 0.3940(7) 0.058(4) Uiso 0.641(11) 1 d P B 1
H16A H 0.6236 0.6153 0.3735 0.069 Uiso 0.641(11) 1 calc PR B 1
H16B H 0.7704 0.6459 0.3822 0.069 Uiso 0.641(11) 1 calc PR B 1
C17A C 0.6923(15) 0.6173(15) 0.4621(8) 0.072(5) Uiso 0.641(11) 1 d PD B 1
C24A C 0.6684(12) 0.2891(11) 0.4575(5) 0.039(3) Uiso 0.652(7) 1 d PD A 3
H24A H 0.7082 0.3729 0.4581 0.047 Uiso 0.652(7) 1 calc PR A 3
H24B H 0.7200 0.2488 0.4371 0.047 Uiso 0.652(7) 1 calc PR A 3
C25A C 0.6546(19) 0.2649(16) 0.5246(7) 0.081(6) Uiso 0.652(7) 1 d PD A 3
C26A C 0.5976(18) -0.0067(13) 0.3316(7) 0.059(4) Uiso 0.652(7) 1 d P A 3
H26A H 0.6661 0.0328 0.3084 0.071 Uiso 0.652(7) 1 calc PR A 3
H26B H 0.5241 -0.0510 0.3009 0.071 Uiso 0.652(7) 1 calc PR A 3
C27A C 0.6340(17) -0.0862(16) 0.3691(9) 0.074(5) Uiso 0.652(7) 1 d PD A 3
C16B C 0.637(2) 0.578(2) 0.4065(12) 0.038(6) Uiso 0.359(11) 1 d P B 2
H16C H 0.6058 0.6153 0.3753 0.046 Uiso 0.359(11) 1 calc PR B 2
H16D H 0.5721 0.5487 0.4338 0.046 Uiso 0.359(11) 1 calc PR B 2
C17B C 0.755(2) 0.663(2) 0.4457(10) 0.049(7) Uiso 0.359(11) 1 d PD B 2
C24B C 0.570(3) 0.280(2) 0.4609(13) 0.053(8) Uiso 0.348(7) 1 d PD A 4
H24C H 0.4924 0.2728 0.4796 0.064 Uiso 0.348(7) 1 calc PR A 4
H24D H 0.5876 0.3435 0.4361 0.064 Uiso 0.348(7) 1 calc PR A 4
C25B C 0.673(3) 0.303(3) 0.5106(14) 0.089(12) Uiso 0.348(7) 1 d PD A 4
C26B C 0.644(2) 0.007(2) 0.3671(15) 0.066(8) Uiso 0.348(7) 1 d PD A 4
H26C H 0.6573 0.0114 0.4132 0.079 Uiso 0.348(7) 1 calc PR A 4
H26D H 0.7089 0.0725 0.3547 0.079 Uiso 0.348(7) 1 calc PR A 4
C27B C 0.643(2) -0.106(2) 0.3328(14) 0.26(5) Uiso 0.348(7) 1 d PD A 4
F1 F 0.3714(7) 0.7447(5) 0.2410(3) 0.092(2) Uani 1 1 d . . .
F2 F 0.2116(7) 0.6118(7) 0.2015(4) 0.127(3) Uani 1 1 d . . .
F3 F 0.2322(10) 0.6937(9) 0.2992(4) 0.167(5) Uani 1 1 d . . .
F4 F 0.5169(6) 0.6775(4) 0.1293(2) 0.0675(16) Uani 1 1 d . . .
F5 F 0.4266(7) 0.6071(5) 0.0353(3) 0.084(2) Uani 1 1 d . . .
F6 F 0.5988(6) 0.5886(5) 0.0645(3) 0.0782(18) Uani 1 1 d . . .
F7 F 0.1910(7) 0.2143(6) -0.0213(3) 0.097(2) Uani 1 1 d . . .
F8 F 0.0053(6) 0.1515(6) -0.0004(4) 0.119(3) Uani 1 1 d . . .
F9 F 0.1304(6) 0.3146(6) 0.0457(3) 0.089(2) Uani 1 1 d . . .
F10 F 0.2762(5) -0.1259(4) 0.0350(2) 0.0635(15) Uani 1 1 d . . .
F11 F 0.1522(5) -0.1977(4) 0.0990(3) 0.0643(15) Uani 1 1 d . . .
F12 F 0.3205(6) -0.2309(4) 0.0953(3) 0.0794(18) Uani 1 1 d . . .
F13 F -0.0456(7) 0.2417(7) 0.4077(4) 0.129(3) Uani 1 1 d . . .
F14 F -0.0848(5) 0.1121(7) 0.3262(4) 0.107(2) Uani 1 1 d . . .
F15 F -0.0222(6) 0.0819(6) 0.4138(3) 0.102(2) Uani 1 1 d . . .
F16 F -0.0128(6) -0.1383(6) 0.3063(4) 0.102(2) Uani 1 1 d . . .
F17 F -0.1104(5) -0.1858(6) 0.2132(4) 0.109(3) Uani 1 1 d . . .
F18 F 0.0427(6) -0.2374(5) 0.2342(4) 0.100(2) Uani 1 1 d . . .
F22 F 0.9250(7) 0.4703(8) 0.4032(3) 0.112(3) Uani 1 1 d . B .
F23 F 1.0850(4) 0.4750(5) 0.3580(3) 0.0738(17) Uani 1 1 d . B .
F24 F 1.0154(6) 0.6154(6) 0.3633(4) 0.101(2) Uani 1 1 d . B .
F25 F 0.8874(7) 0.5509(6) 0.1389(4) 0.116(3) Uani 1 1 d . . .
F26 F 0.9497(6) 0.4105(8) 0.1278(4) 0.118(3) Uani 1 1 d . . .
F27 F 0.9074(7) 0.4766(7) 0.0471(3) 0.126(3) Uani 1 1 d . . .
F28 F 0.6887(7) -0.0706(6) 0.1302(6) 0.167(5) Uani 1 1 d . . .
F29 F 0.8819(5) -0.0019(5) 0.1434(3) 0.0845(19) Uani 1 1 d . . .
F30 F 0.7778(9) 0.0193(8) 0.0661(3) 0.131(4) Uani 1 1 d . . .
F19A F 0.5955(10) 0.5513(9) 0.4806(5) 0.097(4) Uiso 0.641(11) 1 d PD B 1
F20A F 0.7758(12) 0.5886(10) 0.4935(5) 0.083(4) Uiso 0.641(11) 1 d PD B 1
F21A F 0.710(3) 0.7284(18) 0.4802(10) 0.102(10) Uani 0.641(11) 1 d P B 1
F31A F 0.5923(11) 0.3172(10) 0.5552(5) 0.094(3) Uiso 0.652(7) 1 d P A 3
F32A F 0.5962(12) 0.1520(11) 0.5232(6) 0.110(4) Uiso 0.652(7) 1 d PD A 3
F33A F 0.7647(14) 0.2940(14) 0.5528(7) 0.135(5) Uiso 0.652(7) 1 d P A 3
F34A F 0.7101(10) -0.0386(9) 0.4169(5) 0.093(3) Uiso 0.652(7) 1 d P A 3
F35A F 0.5377(12) -0.1515(11) 0.3915(6) 0.122(4) Uiso 0.652(7) 1 d P A 3
F36A F 0.6616(19) -0.1575(18) 0.3312(9) 0.175(7) Uiso 0.652(7) 1 d PD A 3
F19B F 0.8375(14) 0.7111(14) 0.4102(7) 0.072(6) Uiso 0.359(11) 1 d PD B 2
F20B F 0.8195(15) 0.6239(14) 0.4813(7) 0.052(4) Uiso 0.359(11) 1 d PD B 2
F21B F 0.721(5) 0.744(4) 0.480(2) 0.098(16) Uiso 0.359(11) 1 d P B 2
F31B F 0.780(3) 0.342(3) 0.4881(17) 0.197(14) Uiso 0.348(7) 1 d PD A 4
F32B F 0.667(3) 0.384(2) 0.5541(12) 0.134(9) Uiso 0.348(7) 1 d PD A 4
F33B F 0.682(3) 0.215(2) 0.5345(12) 0.114(8) Uiso 0.348(7) 1 d PD A 4
F34B F 0.7465(16) -0.1164(15) 0.3505(8) 0.069(5) Uiso 0.348(7) 1 d PD A 4
F35B F 0.647(2) -0.104(2) 0.2725(11) 0.126(8) Uiso 0.348(7) 1 d PD A 4
F36B F 0.5589(12) -0.2019(11) 0.3414(6) 0.046(4) Uiso 0.348(7) 1 d PD A 4

loop_
_atom_site_aniso_label
_atom_site_aniso_U_11
_atom_site_aniso_U_22
_atom_site_aniso_U_33
_atom_site_aniso_U_23
_atom_site_aniso_U_13
_atom_site_aniso_U_12
Rh1 0.0184(3) 0.0232(3) 0.0233(3) 0.0044(2) 0.0010(2) 0.0046(2)
Rh2 0.0187(3) 0.0306(3) 0.0246(3) 0.0008(2) -0.0018(2) 0.0071(2)
Cl1 0.0323(10) 0.0539(13) 0.0413(11) 0.0098(9) 0.0011(9) 0.0205(9)
Cl2 0.0369(11) 0.0415(11) 0.0335(10) -0.0006(9) 0.0042(8) 0.0112(9)
P1 0.0259(10) 0.0248(10) 0.0284(10) 0.0057(8) 0.0046(8) 0.0049(8)
P2 0.0201(9) 0.0269(10) 0.0260(10) 0.0040(8) 0.0005(8) 0.0063(8)
P3 0.0223(10) 0.0325(11) 0.0279(10) 0.0106(8) 0.0025(8) 0.0079(8)
P4 0.0230(10) 0.0331(11) 0.0319(11) -0.0024(9) -0.0017(8) 0.0013(8)
P5 0.0211(10) 0.0349(11) 0.0292(10) 0.0015(8) 0.0025(8) 0.0084(8)
P6 0.0290(11) 0.0744(16) 0.0308(11) 0.0190(11) 0.0014(9) 0.0219(11)
N1 0.030(3) 0.026(3) 0.035(4) 0.004(3) 0.001(3) -0.001(3)
N2 0.027(3) 0.033(3) 0.023(3) 0.000(3) 0.002(3) 0.009(3)
N3 0.026(3) 0.049(4) 0.035(4) 0.017(3) 0.004(3) 0.013(3)
O1 0.040(3) 0.029(3) 0.046(3) 0.012(2) 0.016(3) 0.013(2)
O2 0.040(3) 0.033(3) 0.031(3) 0.009(2) 0.008(2) 0.014(2)
O3 0.024(3) 0.039(3) 0.025(3) 0.009(2) -0.001(2) 0.009(2)
O4 0.031(3) 0.026(3) 0.035(3) 0.002(2) -0.002(2) 0.011(2)
O5 0.028(3) 0.040(3) 0.042(3) 0.016(3) 0.015(2) 0.012(2)
O6 0.025(3) 0.030(3) 0.041(3) 0.014(2) 0.000(2) 0.004(2)
O7 0.037(3) 0.037(3) 0.037(3) -0.004(2) -0.002(2) 0.008(2)
O8 0.020(3) 0.052(4) 0.053(4) -0.001(3) 0.000(2) -0.002(3)
O9 0.028(3) 0.045(3) 0.034(3) 0.006(2) 0.009(2) 0.003(2)
O10 0.030(3) 0.053(3) 0.036(3) -0.002(3) 0.001(2) 0.023(3)
O11A 0.038(5) 0.031(6) 0.022(5) -0.003(4) -0.007(4) 0.012(4)
O12A 0.036(6) 0.042(6) 0.038(6) 0.016(5) 0.000(4) 0.019(5)
O11B 0.047(11) 0.070(15) 0.035(11) -0.011(11) -0.010(8) 0.004(11)
O12B 0.020(10) 0.078(16) 0.044(12) 0.041(11) 0.008(8) 0.023(10)
C1 0.046(5) 0.030(5) 0.057(6) 0.015(4) 0.009(4) -0.004(4)
C2 0.039(5) 0.043(5) 0.034(4) 0.001(4) 0.007(4) 0.012(4)
C3 0.053(6) 0.097(8) 0.078(7) 0.060(6) 0.021(5) 0.036(6)
C4 0.104(10) 0.088(9) 0.097(9) 0.044(8) 0.049(8) 0.074(8)
C5 0.056(5) 0.040(5) 0.033(4) 0.007(4) 0.004(4) 0.019(4)
C6 0.087(8) 0.049(6) 0.041(5) 0.019(5) 0.016(5) 0.027(5)
C7 0.059(6) 0.038(5) 0.048(5) 0.012(4) 0.019(4) 0.027(4)
C8 0.029(4) 0.048(5) 0.044(5) -0.001(4) -0.012(4) 0.009(4)
C9 0.044(6) 0.059(6) 0.064(7) 0.011(5) -0.016(5) 0.025(5)
C10 0.037(4) 0.033(4) 0.036(4) 0.001(4) 0.000(4) 0.011(4)
C11 0.054(6) 0.036(5) 0.045(5) -0.001(4) -0.002(4) 0.020(4)
C12 0.040(5) 0.046(5) 0.040(5) 0.005(4) 0.011(4) 0.012(4)
C13 0.052(7) 0.087(9) 0.084(8) 0.014(7) 0.035(7) 0.019(6)
C14 0.036(5) 0.028(4) 0.054(5) 0.010(4) 0.001(4) 0.004(4)
C15 0.044(6) 0.045(6) 0.090(8) 0.030(6) -0.002(6) -0.005(5)
C18 0.026(5) 0.062(6) 0.063(6) -0.016(5) 0.002(4) 0.003(4)
C19 0.051(6) 0.073(8) 0.061(7) 0.005(6) 0.003(5) 0.025(5)
C20 0.047(5) 0.067(6) 0.036(5) 0.007(4) 0.012(4) 0.006(5)
C21 0.061(8) 0.092(9) 0.066(8) 0.008(7) 0.037(6) 0.002(7)
C22 0.042(5) 0.071(7) 0.057(6) -0.013(5) -0.008(4) 0.039(5)
C23 0.051(6) 0.053(6) 0.061(7) 0.007(5) -0.011(5) 0.025(5)
F1 0.164(7) 0.048(4) 0.082(4) 0.022(3) 0.024(4) 0.054(4)
F2 0.090(5) 0.142(7) 0.163(8) 0.066(6) -0.030(5) 0.052(5)
F3 0.272(12) 0.206(9) 0.162(8) 0.111(7) 0.146(8) 0.211(10)
F4 0.109(5) 0.039(3) 0.056(3) 0.015(3) 0.013(3) 0.024(3)
F5 0.154(6) 0.069(4) 0.052(3) 0.030(3) 0.011(4) 0.062(4)
F6 0.097(5) 0.059(4) 0.087(4) 0.034(3) 0.053(4) 0.021(3)
F7 0.134(6) 0.128(6) 0.046(4) 0.028(4) 0.004(4) 0.063(5)
F8 0.072(4) 0.112(6) 0.144(6) 0.039(5) -0.072(4) 0.004(4)
F9 0.094(5) 0.079(5) 0.108(5) 0.009(4) -0.021(4) 0.058(4)
F10 0.083(4) 0.060(3) 0.037(3) -0.005(2) -0.001(3) 0.020(3)
F11 0.053(3) 0.045(3) 0.075(4) -0.007(3) -0.004(3) 0.001(3)
F12 0.100(5) 0.042(3) 0.095(4) -0.014(3) -0.018(4) 0.040(3)
F13 0.097(5) 0.117(6) 0.192(9) 0.018(6) 0.091(6) 0.052(5)
F14 0.033(3) 0.138(6) 0.141(7) 0.021(5) 0.005(4) 0.020(4)
F15 0.089(5) 0.117(6) 0.110(5) 0.053(5) 0.070(4) 0.027(4)
F16 0.084(5) 0.107(5) 0.102(6) 0.058(4) 0.036(4) -0.004(4)
F17 0.045(4) 0.083(5) 0.166(7) 0.063(5) -0.024(4) -0.028(3)
F18 0.099(5) 0.034(3) 0.151(7) 0.024(4) -0.026(4) 0.009(3)
F22 0.090(5) 0.197(8) 0.078(5) 0.032(5) 0.017(4) 0.085(5)
F23 0.035(3) 0.090(4) 0.098(4) 0.007(3) -0.002(3) 0.029(3)
F24 0.062(4) 0.068(4) 0.144(6) -0.039(4) -0.044(4) 0.017(3)
F25 0.110(6) 0.075(5) 0.111(6) -0.013(4) 0.051(5) -0.030(4)
F26 0.043(4) 0.163(8) 0.135(7) 0.028(6) 0.030(4) 0.015(4)
F27 0.117(6) 0.133(6) 0.090(5) 0.026(5) 0.064(5) -0.018(5)
F28 0.074(5) 0.060(5) 0.365(16) 0.055(7) 0.015(7) 0.015(4)
F29 0.076(4) 0.091(5) 0.098(5) -0.011(4) -0.024(3) 0.061(4)
F30 0.191(9) 0.194(9) 0.060(4) -0.025(5) -0.016(5) 0.158(8)
F21A 0.161(18) 0.064(10) 0.072(10) -0.066(8) -0.043(8) 0.072(11)

loop_
_geom_bond_atom_site_label_1
_geom_bond_atom_site_label_2
_geom_bond_distance
_geom_bond_site_symmetry_2
_geom_bond_publ_flag
Rh1 P2 2.1930(19) . ?
Rh1 P1 2.2643(19) . ?
Rh1 P3 2.2892(19) . ?
Rh1 Cl2 2.4110(19) . ?
Rh1 Cl1 2.5442(19) . ?
Rh1 Rh2 2.7657(8) . ?
Rh2 P5 2.217(2) . ?
Rh2 P6 2.227(2) . ?
Rh2 P4 2.284(2) . ?
P1 O1 1.592(5) . ?
P1 O2 1.604(5) . ?
P1 N1 1.669(6) . ?
P2 O3 1.605(5) . ?
P2 O4 1.620(5) . ?
P2 N2 1.687(6) . ?
P3 O5 1.593(5) . ?
P3 O6 1.613(5) . ?
P3 N3 1.676(6) . ?
P4 O7 1.608(5) . ?
P4 O8 1.608(5) . ?
P4 N1 1.683(6) . ?
P5 O9 1.594(5) . ?
P5 O10 1.611(5) . ?
P5 N2 1.660(6) . ?
P6 O11B 1.495(18) . ?
P6 O12A 1.532(9) . ?
P6 N3 1.662(6) . ?
P6 O11A 1.678(10) . ?
P6 O12B 1.94(2) . ?
N1 C1 1.498(9) . ?
N2 C2 1.500(9) . ?
N3 C3 1.480(10) . ?
O1 C7 1.418(9) . ?
O2 C5 1.440(9) . ?
O3 C8 1.428(8) . ?
O4 C10 1.416(9) . ?
O5 C12 1.407(9) . ?
O6 C14 1.432(9) . ?
O7 C16A 1.424(16) . ?
O7 C16B 1.55(2) . ?
O8 C18 1.419(10) . ?
O9 C20 1.429(9) . ?
O10 C22 1.422(9) . ?
O11A C24A 1.419(15) . ?
O12A C26A 1.404(18) . ?
O11B C24B 1.409(18) . ?
O12B C26B 1.422(18) . ?
C4 F2 1.302(15) . ?
C4 F1 1.304(13) . ?
C4 F3 1.356(12) . ?
C4 C7 1.460(13) . ?
C5 C6 1.494(12) . ?
C6 F6 1.322(11) . ?
C6 F4 1.325(10) . ?
C6 F5 1.349(10) . ?
C8 C9 1.486(12) . ?
C9 F9 1.311(11) . ?
C9 F8 1.314(10) . ?
C9 F7 1.315(11) . ?
C10 C11 1.497(11) . ?
C11 F12 1.316(9) . ?
C11 F10 1.324(9) . ?
C11 F11 1.330(10) . ?
C12 C13 1.496(12) . ?
C13 F15 1.318(13) . ?
C13 F13 1.321(13) . ?
C13 F14 1.331(13) . ?
C14 C15 1.488(11) . ?
C15 F18 1.307(12) . ?
C15 F17 1.327(11) . ?
C15 F16 1.330(12) . ?
C18 C19 1.450(13) . ?
C19 F24 1.310(11) . ?
C19 F22 1.335(11) . ?
C19 F23 1.355(11) . ?
C20 C21 1.489(13) . ?
C21 F25 1.301(13) . ?
C21 F27 1.312(12) . ?
C21 F26 1.333(14) . ?
C22 C23 1.447(12) . ?
C23 F28 1.253(11) . ?
C23 F30 1.309(11) . ?
C23 F29 1.333(10) . ?
C16A C17A 1.46(2) . ?
C17A F19A 1.273(15) . ?
C17A F20A 1.321(14) . ?
C17A F21A 1.33(3) . ?
C24A C25A 1.529(10) . ?
C25A F31A 1.28(2) . ?
C25A F33A 1.29(2) . ?
C25A F32A 1.338(17) . ?
C26A C27A 1.51(2) . ?
C27A F34A 1.248(19) . ?
C27A F36A 1.260(17) . ?
C27A F35A 1.308(19) . ?
C16B C17B 1.53(3) . ?
C17B F20B 1.292(17) . ?
C17B F19B 1.305(17) . ?
C17B F21B 1.34(4) . ?
C24B C25B 1.481(19) . ?
C25B F32B 1.308(19) . ?
C25B F33B 1.312(19) . ?
C25B F31B 1.316(19) . ?
C26B C27B 1.493(10) . ?
C27B F34B 1.29(2) . ?
C27B F35B 1.31(2) . ?
C27B F36B 1.314(19) . ?
